data_2003946
loop_
_publ_author_name
'Dupont, L.'
'De Tullio, P.'
'Pirotte, B.'
'Masereel, B.'
'Delarge, J.'

_publ_contact_author
;
           Dr L. Dupont
           Unit\'e de Cristallographie
           Institut de Physique B5
           Universit\'e de Li\`ege au Sart Tilman
           B-4000 Li\`ege (Belgium)
;
_publ_section_title
;
 3-Benzamido-4<i>H</i>-pyrido[4,3-<i>e</i>]-1,2,4-thiadiazine
 1,1-Dioxide
;
_journal_issue 9
_journal_name_full 'Acta Crystallographica Section C'
_journal_page_first 1903
_journal_page_last 1905
_journal_paper_doi 10.1107/S0108270195002459
_journal_volume 51
_journal_year 1995
_chemical_formula_sum 'C13 H10 N4 O3 S'
_chemical_formula_weight 302.31
_chemical_name_systematic
;
 3-Benzamido-4H-pyrido[4,3-e]-1,2,4-thiadiazine 1,1-Dioxide
;
_space_group_IT_number 14
_symmetry_cell_setting monoclinic
_symmetry_space_group_name_Hall '-P 2yn'
_symmetry_space_group_name_H-M 'P 1 21/n 1'
_audit_creation_method SHELXL
_cell_angle_alpha 90.00
_cell_angle_beta 111.648(2)
_cell_angle_gamma 90.00
_cell_formula_units_Z 4
_cell_length_a 9.5563(3)
_cell_length_b 13.8791(8)
_cell_length_c 10.9290(8)
_cell_measurement_reflns_used 28
_cell_measurement_temperature 293(2)
_cell_measurement_theta_max 28.70
_cell_measurement_theta_min 19.16
_cell_volume 1347.30(13)
_computing_cell_refinement DIF4
_computing_data_collection 'DIF4 (Stoe & Cie, 1988a)'
_computing_data_reduction 'REDU4 (Stoe & Cie, 1988b)'
_computing_molecular_graphics 'ORTEPII (Johnson, 1976)'
_computing_publication_material SHELXL-93
_computing_structure_refinement 'SHELXL93 (Sheldrick, 1993)'
_computing_structure_solution 'SHELXS86 (Sheldrick, 1990)'
_diffrn_ambient_temperature 293(2)
_diffrn_measurement_device 'Stoe-Siemens AED 4-circle diffractometer'
_diffrn_measurement_method \w-scan
_diffrn_radiation_monochromator graphite
_diffrn_radiation_source 'fine-focus sealed tube'
_diffrn_radiation_type CuK\a
_diffrn_radiation_wavelength 1.54180
_diffrn_reflns_av_R_equivalents 0.0244
_diffrn_reflns_av_sigmaI/netI 0.0207
_diffrn_reflns_limit_h_max 10
_diffrn_reflns_limit_h_min -9
_diffrn_reflns_limit_k_max 15
_diffrn_reflns_limit_k_min 0
_diffrn_reflns_limit_l_max 0
_diffrn_reflns_limit_l_min -11
_diffrn_reflns_number 1947
_diffrn_reflns_theta_max 57.47
_diffrn_reflns_theta_min 5.27
_diffrn_standards_decay_% 2.5
_diffrn_standards_interval_time '60 min'
_diffrn_standards_number 2
_exptl_absorpt_coefficient_mu 2.248
_exptl_absorpt_correction_T_max 0.6362
_exptl_absorpt_correction_T_min 0.4817
_exptl_absorpt_correction_type 'semi-empirical, \y scan'
_exptl_crystal_colour colourless
_exptl_crystal_density_diffrn 1.490
_exptl_crystal_density_meas ?
_exptl_crystal_description prism
_exptl_crystal_F_000 624
_exptl_crystal_size_max 0.46
_exptl_crystal_size_mid 0.34
_exptl_crystal_size_min 0.15
_refine_diff_density_max 0.182
_refine_diff_density_min -0.278
_refine_ls_extinction_coef 0.0087(5)
_refine_ls_extinction_method 'SHELXL93 (Sheldrick, 1993)'
_refine_ls_goodness_of_fit_all 1.039
_refine_ls_goodness_of_fit_obs 1.109
_refine_ls_hydrogen_treatment
;
H atoms were constrained (included as riding atoms) except the 4H- atom
which was kept fixed
;
_refine_ls_matrix_type full
_refine_ls_number_parameters 191
_refine_ls_number_reflns 1842
_refine_ls_number_restraints 0
_refine_ls_restrained_S_all 1.039
_refine_ls_restrained_S_obs 1.109
_refine_ls_R_factor_all 0.0391
_refine_ls_R_factor_obs 0.0318
_refine_ls_shift/esd_max -0.001
_refine_ls_shift/esd_mean 0.000
_refine_ls_structure_factor_coef Fsqd
_refine_ls_weighting_scheme
;calc w = 1/[\s^2^(Fo^2^) + (0.0483P)^2^ + 0.4485P]
where P = (Fo^2^ + 2Fc^2^)/3
;
_refine_ls_wR_factor_all 0.0874
_refine_ls_wR_factor_obs 0.0850
_reflns_number_observed 1561
_reflns_number_total 1842
_reflns_observed_criterion >2sigma(I)
_cod_data_source_file pa1176.cif
_cod_data_source_block c13h10-9
_cod_original_sg_symbol_H-M 'P 21/n'
_cod_database_code 2003946

loop_
_symmetry_equiv_pos_as_xyz
'x, y, z'
'-x+1/2, y+1/2, -z+1/2'
'-x, -y, -z'
'x-1/2, -y-1/2, z-1/2'

loop_
_atom_site_aniso_label
_atom_site_aniso_U_11
_atom_site_aniso_U_22
_atom_site_aniso_U_33
_atom_site_aniso_U_12
_atom_site_aniso_U_13
_atom_site_aniso_U_23
S1 0.0517(4) 0.0367(3) 0.0532(4) -0.0120(2) 0.0301(3) -0.0098(2)
N2 0.0589(11) 0.0408(10) 0.0541(11) -0.0097(9) 0.0352(9) -0.0062(8)
C3 0.0366(10) 0.0378(11) 0.0369(11) 0.0007(9) 0.0175(9) 0.0009(9)
N4 0.0450(10) 0.0333(9) 0.0406(9) -0.0062(7) 0.0227(8) -0.0059(7)
C5 0.0339(10) 0.0356(11) 0.0347(10) -0.0004(9) 0.0149(9) -0.0028(8)
C6 0.0437(12) 0.0398(12) 0.0509(12) -0.0090(9) 0.0243(10) -0.0084(10)
C7 0.0492(13) 0.0504(14) 0.0618(14) -0.0093(10) 0.0358(12) -0.0070(11)
N8 0.0670(12) 0.0487(11) 0.0703(13) -0.0080(10) 0.0482(11) -0.0125(10)
C9 0.0668(15) 0.0409(12) 0.0630(15) -0.0082(11) 0.0410(13) -0.0136(11)
C10 0.0404(11) 0.0351(11) 0.0407(11) -0.0026(9) 0.0199(9) -0.0026(9)
N11 0.0427(9) 0.0412(10) 0.0395(9) -0.0023(8) 0.0229(8) -0.0036(7)
C12 0.0398(11) 0.0432(12) 0.0346(11) 0.0079(10) 0.0138(9) 0.0012(9)
C13 0.0396(12) 0.0586(14) 0.0330(11) 0.0027(10) 0.0124(9) -0.0057(10)
C14 0.0479(13) 0.065(2) 0.0500(14) 0.0061(11) 0.0186(11) -0.0145(12)
C15 0.056(2) 0.094(2) 0.068(2) 0.0023(14) 0.0266(14) -0.034(2)
C16 0.064(2) 0.140(3) 0.052(2) -0.006(2) 0.0307(14) -0.033(2)
C17 0.079(2) 0.131(3) 0.0370(14) -0.001(2) 0.0243(13) 0.005(2)
C18 0.070(2) 0.078(2) 0.0393(13) 0.0080(14) 0.0205(12) 0.0033(12)
O1 0.1031(14) 0.0337(8) 0.0863(13) -0.0092(8) 0.0616(11) -0.0068(8)
O2 0.0457(9) 0.0854(13) 0.0656(11) -0.0152(8) 0.0182(8) -0.0202(9)
O3 0.0648(10) 0.0414(9) 0.0495(9) -0.0042(7) 0.0299(8) -0.0054(7)

loop_
_atom_site_label
_atom_site_occupancy
_atom_site_fract_x
_atom_site_fract_y
_atom_site_fract_z
_atom_site_U_iso_or_equiv
_atom_site_thermal_displace_type
_atom_site_calc_flag
_atom_site_refinement_flags
_atom_site_type_symbol
S1 1 0.16686(6) 0.67598(4) 0.74318(5) 0.0442(2) Uani d . S
N2 1 0.1711(2) 0.72600(12) 0.8765(2) 0.0472(5) Uani d . N
C3 1 0.2185(2) 0.81378(14) 0.9062(2) 0.0360(5) Uani d . C
N4 1 0.2934(2) 0.86735(11) 0.8474(2) 0.0377(4) Uani d . N
H4 1 0.3274 0.9281 0.8819 0.045 Uiso d . H
C5 1 0.3471(2) 0.82899(13) 0.7564(2) 0.0341(5) Uani d . C
C6 1 0.4481(2) 0.87953(15) 0.7152(2) 0.0428(5) Uani d . C
H6 1 0.4794(2) 0.94130(15) 0.7462(2) 0.051 Uiso calc R H
C7 1 0.4994(3) 0.8359(2) 0.6283(2) 0.0495(6) Uani d . C
H7 1 0.5631(3) 0.8713(2) 0.5984(2) 0.059 Uiso calc R H
N8 1 0.4651(2) 0.74600(14) 0.5826(2) 0.0555(5) Uani d . N
C9 1 0.3684(3) 0.6987(2) 0.6216(2) 0.0520(6) Uani d . C
H9 1 0.3423(3) 0.6362(2) 0.5912(2) 0.062 Uiso calc R H
C10 1 0.3046(2) 0.73765(14) 0.7051(2) 0.0373(5) Uani d . C
N11 1 0.1893(2) 0.85481(12) 1.0092(2) 0.0389(4) Uani d . N
H11 1 0.1227 0.8211 1.0357 0.047 Uiso d . H
C12 1 0.2373(2) 0.94293(15) 1.0661(2) 0.0392(5) Uani d . C
C13 1 0.1992(2) 0.9642(2) 1.1832(2) 0.0440(5) Uani d . C
C14 1 0.1553(3) 1.0574(2) 1.1993(2) 0.0542(6) Uani d . C
H14 1 0.1493(3) 1.1043(2) 1.1368(2) 0.065 Uiso calc R H
C15 1 0.1209(3) 1.0805(2) 1.3073(3) 0.0717(8) Uani d . C
H15 1 0.0907(3) 1.1428(2) 1.3172(3) 0.086 Uiso calc R H
C16 1 0.1311(3) 1.0122(3) 1.3997(3) 0.0824(10) Uani d . C
H16 1 0.1086(3) 1.0285(3) 1.4729(3) 0.099 Uiso calc R H
C17 1 0.1743(3) 0.9197(3) 1.3862(2) 0.0814(9) Uani d . C
H17 1 0.1800(3) 0.8735(3) 1.4494(2) 0.098 Uiso calc R H
C18 1 0.2096(3) 0.8955(2) 1.2776(2) 0.0626(7) Uani d . C
H18 1 0.2401(3) 0.8332(2) 1.2685(2) 0.075 Uiso calc R H
O1 1 0.2092(2) 0.57737(11) 0.7687(2) 0.0668(5) Uani d . O
O2 1 0.0248(2) 0.69528(13) 0.6416(2) 0.0663(5) Uani d . O
O3 1 0.3035(2) 1.00087(10) 1.02288(15) 0.0494(4) Uani d . O

loop_
_atom_type_symbol
_atom_type_description
_atom_type_scat_source
_atom_type_scat_dispersion_real
_atom_type_scat_dispersion_imag
C C 'International Tables Vol C Tables 4.2.6.8 and 6.1.1.4' 0.0181 0.0091
H H 'International Tables Vol C Tables 4.2.6.8 and 6.1.1.4' 0.0000 0.0000
N N 'International Tables Vol C Tables 4.2.6.8 and 6.1.1.4' 0.0311 0.0180
O O 'International Tables Vol C Tables 4.2.6.8 and 6.1.1.4' 0.0492 0.0322
S S 'International Tables Vol C Tables 4.2.6.8 and 6.1.1.4' 0.3331 0.5567

loop_
_geom_angle_atom_site_label_1
_geom_angle_atom_site_label_2
_geom_angle_atom_site_label_3
_geom_angle
_geom_angle_publ_flag
O1 S1 O2 116.90(11) yes
O1 S1 N2 109.17(10) yes
O2 S1 N2 108.91(10) yes
O1 S1 C10 109.45(10) yes
O2 S1 C10 107.93(10) yes
N2 S1 C10 103.67(9) yes
C3 N2 S1 121.58(14) yes
N2 C3 N4 126.6(2) yes
N2 C3 N11 115.8(2) yes
N4 C3 N11 117.7(2) yes
C3 N4 C5 122.3(2) yes
C3 N4 H4 118 ?
C5 N4 H4 118 ?
C10 C5 N4 120.8(2) yes
C10 C5 C6 117.6(2) yes
N4 C5 C6 121.5(2) yes
C7 C6 C5 118.2(2) yes
C7 C6 H6 120.9 ?
C5 C6 H6 120.9 ?
N8 C7 C6 125.0(2) yes
N8 C7 H7 117.5 ?
C6 C7 H7 117.5 ?
C9 N8 C7 116.4(2) yes
N8 C9 C10 123.3(2) yes
N8 C9 H9 118.3 ?
C10 C9 H9 118.3 ?
C5 C10 C9 119.4(2) yes
C5 C10 S1 119.13(14) yes
C9 C10 S1 121.4(2) yes
C3 N11 C12 127.2(2) yes
C3 N11 H11 114.8 ?
C12 N11 H11 117.7 ?
O3 C12 N11 123.1(2) yes
O3 C12 C13 122.0(2) yes
N11 C12 C13 114.9(2) yes
C18 C13 C14 119.3(2) yes
C18 C13 C12 122.3(2) yes
C14 C13 C12 118.4(2) yes
C15 C14 C13 120.3(3) yes
C15 C14 H14 119.9 ?
C13 C14 H14 119.9 ?
C16 C15 C14 120.0(3) yes
C16 C15 H15 120.0 ?
C14 C15 H15 120.0 ?
C15 C16 C17 120.8(3) yes
C15 C16 H16 119.6 ?
C17 C16 H16 119.6 ?
C16 C17 C18 119.7(3) yes
C16 C17 H17 120.2 ?
C18 C17 H17 120.2 ?
C13 C18 C17 119.9(3) yes
C13 C18 H18 120.1 ?
C17 C18 H18 120.1 ?

loop_
_geom_bond_atom_site_label_1
_geom_bond_atom_site_label_2
_geom_bond_distance
_geom_bond_publ_flag
S1 O1 1.425(2) yes
S1 O2 1.427(2) yes
S1 N2 1.601(2) yes
S1 C10 1.744(2) yes
N2 C3 1.298(3) yes
C3 N4 1.348(2) yes
C3 N11 1.378(2) yes
N4 C5 1.383(2) yes
N4 H4 0.93 ?
C5 C10 1.385(3) yes
C5 C6 1.396(3) yes
C6 C7 1.361(3) yes
C6 H6 0.93 ?
C7 N8 1.340(3) yes
C7 H7 0.93 ?
N8 C9 1.326(3) yes
C9 C10 1.381(3) yes
C9 H9 0.93 ?
N11 C12 1.372(3) yes
N11 H11 0.92 ?
C12 O3 1.221(2) yes
C12 C13 1.483(3) yes
C13 C18 1.381(3) yes
C13 C14 1.391(3) yes
C14 C15 1.375(3) yes
C14 H14 0.93 ?
C15 C16 1.362(4) yes
C15 H15 0.93 ?
C16 C17 1.374(5) yes
C16 H16 0.93 ?
C17 C18 1.389(4) yes
C17 H17 0.93 ?
C18 H18 0.93 ?

loop_
_geom_torsion_atom_site_label_1
_geom_torsion_atom_site_label_2
_geom_torsion_atom_site_label_3
_geom_torsion_atom_site_label_4
_geom_torsion
_geom_torsion_publ_flag
O1 S1 N2 C3 141.8(2) yes
O2 S1 N2 C3 -89.5(2) yes
C10 S1 N2 C3 25.2(2) yes
S1 N2 C3 N4 -12.9(3) yes
S1 N2 C3 N11 167.72(14) yes
N2 C3 N4 C5 -8.8(3) yes
N11 C3 N4 C5 170.6(2) yes
C3 N4 C5 C10 10.9(3) yes
C3 N4 C5 C6 -167.6(2) ?
C10 C5 C6 C7 -0.5(3) ?
N4 C5 C6 C7 178.1(2) ?
C5 C6 C7 N8 -2.8(4) ?
C6 C7 N8 C9 3.1(4) ?
C7 N8 C9 C10 -0.2(4) ?
N4 C5 C10 C9 -175.4(2) ?
C6 C5 C10 C9 3.2(3) ?
N4 C5 C10 S1 6.7(3) yes
C6 C5 C10 S1 -174.7(2) ?
N8 C9 C10 C5 -2.9(4) ?
N8 C9 C10 S1 174.9(2) ?
O1 S1 C10 C5 -138.6(2) yes
O2 S1 C10 C5 93.2(2) yes
N2 S1 C10 C5 -22.2(2) yes
O1 S1 C10 C9 43.6(2) ?
O2 S1 C10 C9 -84.6(2) ?
N2 S1 C10 C9 159.9(2) ?
N2 C3 N11 C12 174.5(2) yes
N4 C3 N11 C12 -5.0(3) ?
C3 N11 C12 O3 6.7(3) ?
C3 N11 C12 C13 -174.9(2) yes
O3 C12 C13 C18 -140.9(2) ?
N11 C12 C13 C18 40.7(3) ?
O3 C12 C13 C14 37.4(3) yes
N11 C12 C13 C14 -141.0(2) yes
C18 C13 C14 C15 -0.8(3) ?
C12 C13 C14 C15 -179.2(2) ?
C13 C14 C15 C16 0.7(4) ?
C14 C15 C16 C17 -0.6(4) ?
C15 C16 C17 C18 0.7(5) ?
C14 C13 C18 C17 0.9(4) ?
C12 C13 C18 C17 179.2(2) ?
C16 C17 C18 C13 -0.8(4) ?

loop_
_cod_related_entry_id
_cod_related_entry_database
_cod_related_entry_code
1 ChemSpider 13926917
